data_7135919
loop_
_publ_author_name
'Inoue, Ryo'
'Hashimoto, Yusuke'
'Aoki, Atsushi'
'Furuyama, Taniyuki'
'Kubo, Kazuya'
'Morisaki, Yasuhiro'
'Agou, Tomohiro'

_publ_section_title
;
 2,7-Diazatriptycene: acid-responsive ternary fluorescence switching
 <i>via</i> modulation of through-space conjugation.
;
_journal_issue 38
_journal_name_full 'Chemical communications (Cambridge, England)'
_journal_page_first 9725
_journal_page_last 9729
_journal_paper_doi 10.1039/d6cc01046f
_journal_volume 62
_journal_year 2026
_chemical_formula_moiety '2(C F3 O3 S), C30 H22 N2, 2(H2 O), 0.5(O)'
_chemical_formula_sum 'C32 H26 F6 N2 O8.5 S2'
_chemical_formula_weight 752.67
_space_group_crystal_system monoclinic
_space_group_IT_number 14
_space_group_name_Hall '-P 2yn'
_space_group_name_H-M_alt 'P 1 21/n 1'
_atom_sites_solution_hydrogens mixed
_atom_sites_solution_primary dual
_audit_creation_date 2025-07-02
_audit_creation_method
;
Olex2 1.5
(compiled 2025.05.31 svn.r86d253d1 for OlexSys, GUI svn.r7254)
;
_audit_update_record
;
2025-10-27 deposited with the CCDC.	2026-04-22 downloaded from the CCDC.
;
_cell_angle_alpha 90
_cell_angle_beta 95.0440(10)
_cell_angle_gamma 90
_cell_formula_units_Z 8
_cell_length_a 8.19380(10)
_cell_length_b 20.2876(3)
_cell_length_c 39.8477(6)
_cell_measurement_reflns_used 46573
_cell_measurement_temperature 150
_cell_measurement_theta_max 28.4360
_cell_measurement_theta_min 2.0600
_cell_volume 6598.33(16)
_computing_cell_refinement 'CrysAlisPro 1.171.40.53 (Rigaku OD, 2019)'
_computing_data_collection 'CrysAlisPro 1.171.40.53 (Rigaku OD, 2019)'
_computing_data_reduction 'CrysAlisPro 1.171.40.53 (Rigaku OD, 2019)'
_computing_molecular_graphics 'Olex2 1.5 (Dolomanov et al., 2009)'
_computing_publication_material 'Olex2 1.5 (Dolomanov et al., 2009)'
_computing_structure_refinement 'SHELXL 2019/3 (Sheldrick, 2015)'
_computing_structure_solution 'SHELXT 2018/2 (Sheldrick, 2018)'
_diffrn_ambient_temperature 150
_diffrn_detector 'CCD plate'
_diffrn_measured_fraction_theta_full 0.996
_diffrn_measured_fraction_theta_max 0.863
_diffrn_measurement_details
;
List of Runs (angles in degrees, time in seconds):

  # Type    Start    End  Width  t~exp~   \w     \q     \k     \f   Frames
#--------------------------------------------------------------------------
  1  \w   -100.00  80.00   0.50    5.00    --  -10.00  45.00   0.00  360
  2  \w   -100.00  80.00   0.50    5.00    --  -10.00  45.00  90.00  360
;
_diffrn_measurement_device 'abstract diffractometer'
_diffrn_measurement_device_type 'dtrek-CrysAlisPro-abstract goniometer imported rigaku-d*trek images'
_diffrn_measurement_method '\w scans'
_diffrn_orient_matrix_type 'CrysAlisPro convention (1999,Acta A55,543-557)'
_diffrn_orient_matrix_UB_11 0.0238208000
_diffrn_orient_matrix_UB_12 0.0003158000
_diffrn_orient_matrix_UB_13 0.0175503000
_diffrn_orient_matrix_UB_21 -0.0222979000
_diffrn_orient_matrix_UB_22 -0.0336594000
_diffrn_orient_matrix_UB_23 0.0010629000
_diffrn_orient_matrix_UB_31 0.0805608000
_diffrn_orient_matrix_UB_32 -0.0094193000
_diffrn_orient_matrix_UB_33 -0.0031973000
_diffrn_radiation_monochromator graphite
_diffrn_radiation_probe x-ray
_diffrn_radiation_type 'Mo K\a'
_diffrn_radiation_wavelength 0.71073
_diffrn_reflns_av_R_equivalents 0.0206
_diffrn_reflns_av_unetI/netI 0.0160
_diffrn_reflns_Laue_measured_fraction_full 0.996
_diffrn_reflns_Laue_measured_fraction_max 0.863
_diffrn_reflns_limit_h_max 10
_diffrn_reflns_limit_h_min -10
_diffrn_reflns_limit_k_max 22
_diffrn_reflns_limit_k_min -24
_diffrn_reflns_limit_l_max 47
_diffrn_reflns_limit_l_min -48
_diffrn_reflns_number 56997
_diffrn_reflns_point_group_measured_fraction_full 0.996
_diffrn_reflns_point_group_measured_fraction_max 0.863
_diffrn_reflns_theta_full 25.242
_diffrn_reflns_theta_max 28.255
_diffrn_reflns_theta_min 1.838
_diffrn_source 'fine-focus sealed X-ray tube'
_diffrn_source_type 'Enhance (Mo) X-ray Source'
_exptl_absorpt_coefficient_mu 0.251
_exptl_absorpt_correction_T_max 1.00000
_exptl_absorpt_correction_T_min 0.85115
_exptl_absorpt_correction_type multi-scan
_exptl_absorpt_process_details
;
CrysAlisPro 1.171.40.53 (Rigaku Oxford Diffraction, 2019)
Empirical absorption correction using spherical harmonics,
 implemented in SCALE3 ABSPACK scaling algorithm.
;
_exptl_crystal_colour 'clear yellowish colourless'
_exptl_crystal_colour_lustre clear
_exptl_crystal_colour_modifier yellowish
_exptl_crystal_colour_primary colourless
_exptl_crystal_density_diffrn 1.515
_exptl_crystal_description plate
_exptl_crystal_F_000 3088
_exptl_crystal_preparation acetone
_exptl_crystal_recrystallization_method acetone
_exptl_crystal_size_max 0.5
_exptl_crystal_size_mid 0.5
_exptl_crystal_size_min 0.1
_refine_diff_density_max 1.232
_refine_diff_density_min -0.776
_refine_diff_density_rms 0.088
_refine_ls_extinction_method none
_refine_ls_goodness_of_fit_ref 1.067
_refine_ls_hydrogen_treatment constr
_refine_ls_matrix_type full
_refine_ls_number_parameters 989
_refine_ls_number_reflns 14068
_refine_ls_number_restraints 854
_refine_ls_restrained_S_all 1.045
_refine_ls_R_factor_all 0.0769
_refine_ls_R_factor_gt 0.0711
_refine_ls_shift/su_max 0.001
_refine_ls_shift/su_mean 0.000
_refine_ls_structure_factor_coef Fsqd
_refine_ls_weighting_details 'w=1/[\s^2^(Fo^2^)+(0.0929P)^2^+14.0444P] where P=(Fo^2^+2Fc^2^)/3'
_refine_ls_weighting_scheme calc
_refine_ls_wR_factor_gt 0.1925
_refine_ls_wR_factor_ref 0.1969
_reflns_Friedel_coverage 0.000
_reflns_number_gt 12635
_reflns_number_total 14068
_reflns_threshold_expression 'I > 2\s(I)'
_cod_data_source_file d6cc01046f2.cif
_cod_data_source_block 20250701
_cod_original_formula_sum 'C32 H26 F6 N2 O8.50 S2'
_cod_database_code 7135919
_shelx_shelxl_version_number 2019/3
_shelx_space_group_comment
;
The symmetry employed for this shelxl refinement is uniquely defined
by the following loop, which should always be used as a source of
symmetry information in preference to the above space-group names.
They are only intended as comments.
;
_cell_oxdiff_angle_alpha 89.9904(9)
_cell_oxdiff_angle_beta 95.0521(9)
_cell_oxdiff_angle_gamma 89.9863(9)
_cell_oxdiff_length_a 8.19243(9)
_cell_oxdiff_length_b 20.2924(2)
_cell_oxdiff_length_c 39.8453(4)
_cell_oxdiff_measurement_reflns_used 46573
_cell_oxdiff_volume 6598.30(13)
_shelx_estimated_absorpt_t_max 0.975
_shelx_estimated_absorpt_t_min 0.885
_olex2_refinement_description
;
1. Fixed Uiso
 At 1.2 times of:
  All C(H) groups, All N(H) groups
 At 1.5 times of:
  All O(H,H) groups
2. Restrained distances
 F02O-C2
 1.37 with sigma of 0.02
 F02Q-C2
 1.37 with sigma of 0.02
 C2-F14
 1.37 with sigma of 0.02
 C2A-F02R
 1.37 with sigma of 0.02
 F14A-C2A
 1.37 with sigma of 0.02
 F02P-C2A
 1.37 with sigma of 0.02
 S004-O02L \\sim S0-O1
 with sigma of 0.02
 S004-O02M \\sim S0-O02N
 with sigma of 0.02
 S004-O6 \\sim S0-O6A
 with sigma of 0.02
 S004-C2 \\sim S0-C2A
 with sigma of 0.02
 F02O-C2 \\sim F02P-C2A
 with sigma of 0.02
 F02Q-C2 \\sim F02R-C2A
 with sigma of 0.02
 F14-C2 \\sim F14A-C2A
 with sigma of 0.02
 S004-F02O \\sim S0-F02P
 with sigma of 0.04
 S004-F02Q \\sim S0-F02R
 with sigma of 0.04
 S004-F14 \\sim S0-F14A
 with sigma of 0.04
 O02L-O02M \\sim O1-O02N
 with sigma of 0.04
 O02L-O6 \\sim O1-O6A
 with sigma of 0.04
 O02L-C2 \\sim O1-C2A
 with sigma of 0.04
 O02M-O6 \\sim O02N-O6A
 with sigma of 0.04
 O02M-C2 \\sim O02N-C2A
 with sigma of 0.04
 F02O-F02Q \\sim F02P-F02R
 with sigma of 0.04
 F02O-F14 \\sim F02P-F14A
 with sigma of 0.04
 F02Q-F14 \\sim F02R-F14A
 with sigma of 0.04
 O6-C2 \\sim O6A-C2A
 with sigma of 0.04
3. Uiso/Uaniso restraints and constraints
Uanis(O02M) = Uanis(O6A)
4. Rigid body (RIGU) restrains
 All non-hydrogen atoms
 with sigma for 1-2 distances of 0.004 and sigma for 1-3 distances of 0.004
5. Others
 Sof(S0)=Sof(O1)=Sof(O02N)=Sof(F02P)=Sof(F02R)=Sof(O6A)=Sof(F14A)=Sof(C2A)=1-
 FVAR(1)
 Sof(S004)=Sof(O02L)=Sof(O02M)=Sof(F02O)=Sof(F02Q)=Sof(O6)=Sof(F14)=Sof(C2)=
 FVAR(1)
6.a Free rotating group:
 O00I(H00A,H00B), O00K(H00C,H00D), O00R(H00E,H00F), O01O(H01A,H01B)
6.b Ternary CH refined with riding coordinates:
 C00Z(H00Z), C010(H010), C01H(H01H), C01P(H01P)
6.c Aromatic/amide H refined with riding coordinates:
 N00G(H00G), N00H(H00H), N00L(H00L), N00M(H00M), C00O(H00O), C00P(H00P),
 C00V(H00V), C00Y(H00Y), C015(H015), C016(H016), C019(H019), C01C(H01C),
 C01D(H01D), C01J(H01J), C01M(H01M), C01N(H01N), C01Q(H01Q), C01S(H01S),
 C01U(H01U), C01W(H01W), C01Y(H01Y), C01Z(H01Z), C020(H020), C021(H021),
 C022(H022), C024(H024), C025(H025), C026(H026), C027(H027), C028(H028),
 C029(H029), C02A(H02A), C02B(H02B), C02C(H02C), C02D(H02D), C02E(H02E),
 C02F(H02F), C02G(H02G), C02I(H02I), C02K(H02K)
;
_olex2_exptl_crystal_mounting_method fiber
_olex2_submission_special_instructions 'No special instructions were received'
_oxdiff_exptl_absorpt_empirical_details
;
Empirical correction (ABSPACK) includes:
- Absorption correction using spherical harmonics
- Frame scaling
- Detector area scaling
;
_oxdiff_exptl_absorpt_empirical_full_max 1.355
_oxdiff_exptl_absorpt_empirical_full_min 0.760

loop_
_space_group_symop_operation_xyz
'x, y, z'
'-x+1/2, y+1/2, -z+1/2'
'-x, -y, -z'
'x-1/2, -y-1/2, z-1/2'

loop_
_atom_site_label
_atom_site_type_symbol
_atom_site_fract_x
_atom_site_fract_y
_atom_site_fract_z
_atom_site_U_iso_or_equiv
_atom_site_adp_type
_atom_site_occupancy
_atom_site_site_symmetry_order
_atom_site_calc_flag
_atom_site_refinement_flags_posn
_atom_site_refinement_flags_adp
_atom_site_refinement_flags_occupancy
_atom_site_disorder_assembly
_atom_site_disorder_group
S01 S 0.74492(8) 0.60753(3) 0.48600(2) 0.02257(16) Uani 1 1 d . . . . .
S02 S 0.12741(9) 0.80858(4) 0.45211(2) 0.02747(17) Uani 1 1 d . . . . .
S003 S 0.41311(13) 0.67845(7) 0.71920(2) 0.0587(3) Uani 1 1 d . . . . .
S004 S -0.0331(3) 0.92886(12) 0.72656(6) 0.0595(6) Uani 0.672(6) 1 d D . P A 1
F005 F 0.4277(2) 0.58535(9) 0.48061(5) 0.0349(4) Uani 1 1 d . . . . .
F006 F 0.5079(2) 0.65652(9) 0.51856(5) 0.0345(4) Uani 1 1 d . . . . .
F007 F 0.5531(2) 0.55345(9) 0.52769(5) 0.0366(4) Uani 1 1 d . . . . .
F008 F 0.3508(3) 0.71665(11) 0.45097(5) 0.0475(5) Uani 1 1 d . . . . .
F009 F 0.1656(3) 0.69707(10) 0.48468(6) 0.0465(5) Uani 1 1 d . . . . .
O00A O 0.7675(3) 0.54183(11) 0.47293(6) 0.0335(5) Uani 1 1 d . . . . .
F00B F 0.3527(3) 0.76901(11) 0.49789(5) 0.0467(5) Uani 1 1 d . . . . .
O00C O 0.8575(2) 0.62480(11) 0.51418(5) 0.0293(5) Uani 1 1 d . . . . .
O00D O 0.7151(3) 0.65794(12) 0.46071(6) 0.0356(5) Uani 1 1 d . . . . .
O00E O 0.0448(3) 0.83500(12) 0.47979(6) 0.0368(5) Uani 1 1 d . . . . .
O00F O 0.2438(3) 0.85311(11) 0.43918(6) 0.0368(5) Uani 1 1 d . . . . .
N00G N 0.2607(3) 0.55415(11) 0.57483(6) 0.0198(4) Uani 1 1 d . . . . .
H00G H 0.279391 0.519177 0.562671 0.024 Uiso 1 1 calc R U . . .
N00H N 0.3007(3) 0.88274(11) 0.57745(6) 0.0229(5) Uani 1 1 d . . . . .
H00H H 0.331146 0.916518 0.565624 0.028 Uiso 1 1 calc R U . . .
O00I O 0.3580(4) 0.96540(13) 0.52740(6) 0.0438(6) Uani 1 1 d G . . . .
H00A H 0.393035 1.004692 0.529867 0.066 Uiso 1 1 d G U . . .
H00B H 0.420211 0.947891 0.513913 0.066 Uiso 1 1 d G U . . .
O00J O 0.0248(3) 0.77439(13) 0.42695(6) 0.0446(6) Uani 1 1 d . . . . .
O00K O 0.5194(4) 0.90711(13) 0.47508(7) 0.0472(6) Uani 1 1 d G . . . .
H00C H 0.579820 0.873299 0.473839 0.071 Uiso 1 1 d G U . . .
H00D H 0.432344 0.897782 0.462808 0.071 Uiso 1 1 d G U . . .
N00L N 0.0582(3) 1.36531(13) 0.67059(6) 0.0270(5) Uani 1 1 d . . . . .
H00L H 0.002957 1.394220 0.681557 0.032 Uiso 1 1 calc R U . . .
N00M N 0.0732(3) 1.05159(13) 0.65582(6) 0.0294(5) Uani 1 1 d . . . . .
H00M H 0.020087 1.018294 0.663906 0.035 Uiso 1 1 calc R U . . .
F00N F 0.7327(3) 0.67237(16) 0.72296(7) 0.0672(7) Uani 1 1 d . . . . .
C00O C 0.1517(3) 1.32762(14) 0.61957(7) 0.0221(5) Uani 1 1 d . . . . .
H00O H 0.160814 1.332650 0.596107 0.026 Uiso 1 1 calc R U . . .
C00P C 0.1854(3) 0.60637(13) 0.55898(7) 0.0207(5) Uani 1 1 d . . . . .
H00P H 0.155960 0.605115 0.535393 0.025 Uiso 1 1 calc R U . . .
C00Q C 0.1935(3) 0.65983(12) 0.61233(6) 0.0188(5) Uani 1 1 d . . . . .
O00R O -0.2826(3) 0.79731(14) 0.48271(10) 0.0617(9) Uani 1 1 d G . . . .
H00E H -0.182807 0.807008 0.480975 0.093 Uiso 1 1 d G U . . .
H00F H -0.294713 0.759562 0.473572 0.093 Uiso 1 1 d G U . . .
C00S C 0.1652(3) 0.78070(13) 0.57851(6) 0.0191(5) Uani 1 1 d . . . . .
C00T C 0.2046(3) 0.77899(13) 0.61364(6) 0.0193(5) Uani 1 1 d . . . . .
C00U C 0.3090(3) 0.55233(13) 0.60811(7) 0.0204(5) Uani 1 1 d . . . . .
C00V C 0.2740(3) 0.60696(13) 0.62742(7) 0.0209(5) Uani 1 1 d . . . . .
H00V H 0.305834 0.607547 0.650925 0.025 Uiso 1 1 calc R U . . .
C00W C 0.1520(3) 0.66099(13) 0.57736(6) 0.0184(5) Uani 1 1 d . . . . .
C00X C 0.3945(3) 0.49315(13) 0.62228(7) 0.0222(5) Uani 1 1 d . . . . .
C00Y C 0.2142(3) 0.83386(13) 0.56095(7) 0.0210(5) Uani 1 1 d . . . . .
H00Y H 0.187771 0.836570 0.537291 0.025 Uiso 1 1 calc R U . . .
C00Z C 0.1333(3) 0.71984(13) 0.63048(7) 0.0203(5) Uani 1 1 d . . . . .
H00Z H 0.160254 0.718592 0.655436 0.024 Uiso 1 1 calc R U . . .
C010 C 0.0606(3) 0.72314(13) 0.56491(6) 0.0193(5) Uani 1 1 d . . . . .
H010 H 0.033619 0.724399 0.539952 0.023 Uiso 1 1 calc R U . . .
C011 C 0.0668(3) 1.37446(14) 0.63715(7) 0.0241(5) Uani 1 1 d . . . . .
C012 C 0.2220(3) 1.27406(14) 0.63668(7) 0.0219(5) Uani 1 1 d . . . . .
C013 C -0.0147(3) 1.43229(14) 0.62090(8) 0.0261(6) Uani 1 1 d . . . . .
C014 C 0.2126(3) 1.26759(14) 0.67154(7) 0.0227(5) Uani 1 1 d . . . . .
C015 C 0.6322(4) 1.21896(14) 0.62844(7) 0.0258(6) Uani 1 1 d . . . . .
H015 H 0.637923 1.221647 0.604777 0.031 Uiso 1 1 calc R U . . .
C016 C 0.1655(3) 1.10753(14) 0.60954(7) 0.0239(5) Uani 1 1 d . . . . .
H016 H 0.177403 1.110813 0.586096 0.029 Uiso 1 1 calc R U . . .
C017 C -0.0511(3) 0.72280(13) 0.61991(7) 0.0218(5) Uani 1 1 d . . . . .
C018 C -0.0901(3) 0.72523(13) 0.58508(7) 0.0214(5) Uani 1 1 d . . . . .
C019 C 0.2954(3) 0.82872(13) 0.62966(7) 0.0213(5) Uani 1 1 d . . . . .
H019 H 0.325436 0.826346 0.653210 0.026 Uiso 1 1 calc R U . . .
C01A C 0.4830(3) 1.21635(13) 0.64176(7) 0.0228(5) Uani 1 1 d . . . . .
C01B C 0.4736(3) 1.21077(14) 0.67647(7) 0.0246(6) Uani 1 1 d . . . . .
C01C C 0.4781(3) 0.45069(14) 0.60203(7) 0.0255(6) Uani 1 1 d . . . . .
H01C H 0.478303 0.458976 0.578568 0.031 Uiso 1 1 calc R U . . .
C01D C 0.1298(4) 1.31411(15) 0.68821(7) 0.0270(6) Uani 1 1 d . . . . .
H01D H 0.122487 1.310632 0.711807 0.032 Uiso 1 1 calc R U . . .
C01E C 0.0837(3) 1.05369(14) 0.62212(7) 0.0262(6) Uani 1 1 d . . . . .
C01F C 0.5482(3) 0.60008(14) 0.50423(7) 0.0244(5) Uani 1 1 d . . . . .
C01G C 0.3432(3) 0.88264(13) 0.61109(7) 0.0220(5) Uani 1 1 d . . . . .
C01H C 0.2984(3) 1.20647(14) 0.68663(7) 0.0247(6) Uani 1 1 d . . . . .
H01H H 0.291582 1.201880 0.711458 0.030 Uiso 1 1 calc R U . . .
C01I C 0.2288(3) 1.15582(14) 0.63121(7) 0.0222(5) Uani 1 1 d . . . . .
C01J C -0.2506(3) 0.72967(14) 0.57160(8) 0.0256(6) Uani 1 1 d . . . . .
H01J H -0.276449 0.731866 0.547917 0.031 Uiso 1 1 calc R U . . .
C01K C 0.0053(4) 1.00092(14) 0.60074(8) 0.0276(6) Uani 1 1 d . . . . .
C01L C 0.4335(4) 0.94011(14) 0.62623(8) 0.0264(6) Uani 1 1 d . . . . .
C01M C 0.3950(4) 0.48005(14) 0.65668(7) 0.0282(6) Uani 1 1 d . . . . .
H01M H 0.336822 0.508073 0.670558 0.034 Uiso 1 1 calc R U . . .
C01N C 0.7665(4) 1.21345(15) 0.68480(8) 0.0325(7) Uani 1 1 d . . . . .
H01N H 0.864648 1.212974 0.699392 0.039 Uiso 1 1 calc R U . . .
O01O O 0.5604(5) 0.9369(2) 0.78080(9) 0.0771(11) Uani 1 1 d G . . . .
H01A H 0.623654 0.903645 0.782671 0.116 Uiso 1 1 d G U . . .
H01B H 0.596332 0.959817 0.765183 0.116 Uiso 1 1 d G U . . .
C01P C 0.3150(3) 1.21872(14) 0.62148(7) 0.0220(5) Uani 1 1 d . . . . .
H01P H 0.321778 1.223426 0.596656 0.026 Uiso 1 1 calc R U . . .
C01Q C 0.5608(4) 0.39647(15) 0.61634(8) 0.0306(6) Uani 1 1 d . . . . .
H01Q H 0.616397 0.367350 0.602542 0.037 Uiso 1 1 calc R U . . .
F01R F 0.6149(4) 0.60292(19) 0.68935(9) 0.0936(11) Uani 1 1 d . . . . .
C01S C -0.1741(4) 0.72396(14) 0.64164(8) 0.0291(6) Uani 1 1 d . . . . .
H01S H -0.148343 0.722231 0.665338 0.035 Uiso 1 1 calc R U . . .
O01T O 0.4201(4) 0.7248(2) 0.69286(7) 0.0736(10) Uani 1 1 d . . . . .
C01U C -0.0478(4) 1.43410(15) 0.58598(8) 0.0292(6) Uani 1 1 d . . . . .
H01U H -0.019303 1.397533 0.572797 0.035 Uiso 1 1 calc R U . . .
O01V O 0.4199(4) 0.7014(3) 0.75267(7) 0.0849(13) Uani 1 1 d . . . . .
C01W C 0.6153(4) 1.20995(15) 0.69826(8) 0.0294(6) Uani 1 1 d . . . . .
H01W H 0.609456 1.207056 0.721921 0.035 Uiso 1 1 calc R U . . .
C01X C 0.2181(3) 1.15008(14) 0.66610(7) 0.0240(5) Uani 1 1 d . . . . .
C01Y C -0.3364(4) 0.72772(17) 0.62804(9) 0.0355(7) Uani 1 1 d . . . . .
H01Y H -0.422283 0.728124 0.642592 0.043 Uiso 1 1 calc R U . . .
C01Z C 0.1386(4) 1.09706(15) 0.67801(7) 0.0288(6) Uani 1 1 d . . . . .
H01Z H 0.129279 1.092086 0.701465 0.035 Uiso 1 1 calc R U . . .
C020 C 0.5996(4) 1.03733(16) 0.62183(9) 0.0362(7) Uani 1 1 d . . . . .
H020 H 0.655011 1.067127 0.608358 0.043 Uiso 1 1 calc R U . . .
C021 C 0.7746(4) 1.21761(15) 0.65025(8) 0.0312(6) Uani 1 1 d . . . . .
H021 H 0.878340 1.219565 0.641364 0.037 Uiso 1 1 calc R U . . .
C022 C 0.5629(4) 0.38457(15) 0.65054(8) 0.0324(7) Uani 1 1 d . . . . .
H022 H 0.621173 0.347738 0.660209 0.039 Uiso 1 1 calc R U . . .
C023 C 0.2558(4) 0.74409(16) 0.47213(8) 0.0306(6) Uani 1 1 d . . . . .
C024 C 0.5173(4) 0.98344(15) 0.60695(8) 0.0314(6) Uani 1 1 d . . . . .
H024 H 0.518374 0.976212 0.583412 0.038 Uiso 1 1 calc R U . . .
C025 C -0.0595(4) 1.48657(15) 0.63992(9) 0.0338(7) Uani 1 1 d . . . . .
H025 H -0.038832 1.486191 0.663752 0.041 Uiso 1 1 calc R U . . .
C026 C -0.1345(4) 1.54112(16) 0.62371(10) 0.0390(7) Uani 1 1 d . . . . .
H026 H -0.164879 1.577730 0.636658 0.047 Uiso 1 1 calc R U . . .
C027 C -0.1648(4) 1.54246(16) 0.58922(9) 0.0369(7) Uani 1 1 d . . . . .
H027 H -0.214895 1.579981 0.578406 0.044 Uiso 1 1 calc R U . . .
C028 C -0.1325(4) 0.89583(16) 0.59458(10) 0.0378(7) Uani 1 1 d . . . . .
H028 H -0.171745 0.856940 0.604436 0.045 Uiso 1 1 calc R U . . .
C029 C -0.1220(4) 1.48889(17) 0.57030(9) 0.0344(7) Uani 1 1 d . . . . .
H029 H -0.143517 1.489626 0.546485 0.041 Uiso 1 1 calc R U . . .
C02A C -0.0508(4) 0.94276(16) 0.61490(9) 0.0335(7) Uani 1 1 d . . . . .
H02A H -0.032740 0.935587 0.638494 0.040 Uiso 1 1 calc R U . . .
C02B C -0.3738(4) 0.73087(16) 0.59344(9) 0.0337(7) Uani 1 1 d . . . . .
H02B H -0.484976 0.733878 0.584562 0.040 Uiso 1 1 calc R U . . .
C02C C 0.4804(4) 0.42610(15) 0.67067(8) 0.0336(7) Uani 1 1 d . . . . .
H02C H 0.482067 0.417763 0.694155 0.040 Uiso 1 1 calc R U . . .
C02D C -0.0211(4) 1.00910(16) 0.56608(9) 0.0360(7) Uani 1 1 d . . . . .
H02D H 0.016634 1.048054 0.556019 0.043 Uiso 1 1 calc R U . . .
C02E C -0.1575(4) 0.90476(17) 0.56028(10) 0.0407(8) Uani 1 1 d . . . . .
H02E H -0.213196 0.872115 0.546541 0.049 Uiso 1 1 calc R U . . .
C02F C -0.1013(5) 0.96150(17) 0.54594(9) 0.0424(8) Uani 1 1 d . . . . .
H02F H -0.117619 0.967826 0.522257 0.051 Uiso 1 1 calc R U . . .
C02G C 0.6013(5) 1.04771(17) 0.65579(10) 0.0415(8) Uani 1 1 d . . . . .
H02G H 0.664503 1.082589 0.666173 0.050 Uiso 1 1 calc R U . . .
F02H F 0.6206(6) 0.5896(2) 0.74303(12) 0.1237(15) Uani 1 1 d . . . . .
C02I C 0.4279(5) 0.95302(18) 0.66038(9) 0.0433(8) Uani 1 1 d . . . . .
H02I H 0.367432 0.924755 0.673709 0.052 Uiso 1 1 calc R U . . .
O02J O 0.2913(5) 0.6290(3) 0.71043(10) 0.1053(16) Uani 1 1 d . . . . .
C02K C 0.5098(6) 1.0068(2) 0.67504(10) 0.0506(9) Uani 1 1 d . . . . .
H02K H 0.503637 1.015850 0.698287 0.061 Uiso 1 1 calc R U . . .
O02L O -0.0685(12) 0.9650(4) 0.69638(18) 0.093(3) Uani 0.672(6) 1 d D . P A 1
O02M O -0.1492(14) 0.9312(5) 0.7504(2) 0.094(3) Uani 0.672(6) 1 d D . P A 1
C02N C 0.6031(6) 0.6334(2) 0.71877(11) 0.0590(11) Uani 1 1 d . . . . .
F02O F 0.0569(16) 0.8275(6) 0.6910(3) 0.161(5) Uani 0.672(6) 1 d D . P A 1
O02P O 0.1671(9) 0.5247(4) 0.74703(15) 0.160(3) Uani 1 1 d . . . . .
F02Q F 0.024(2) 0.8091(5) 0.7424(4) 0.247(8) Uani 0.672(6) 1 d D . P A 1
O6 O 0.1213(11) 0.9336(7) 0.7406(3) 0.190(5) Uani 0.672(6) 1 d D . P A 1
F14 F -0.1909(15) 0.8308(6) 0.7026(4) 0.239(7) Uani 0.672(6) 1 d D . P A 1
C2 C -0.0366(17) 0.8445(5) 0.7140(3) 0.143(5) Uani 0.672(6) 1 d D . P A 1
S0 S -0.0929(6) 0.9083(2) 0.71338(13) 0.0556(14) Uani 0.328(6) 1 d D . P A 2
O1 O 0.0182(13) 0.9594(6) 0.7040(3) 0.054(3) Uani 0.328(6) 1 d D . P A 2
O02N O -0.2062(14) 0.8828(8) 0.6865(3) 0.084(4) Uani 0.328(6) 1 d D . P A 2
F02P F 0.163(2) 0.8556(7) 0.7458(4) 0.147(7) Uani 0.328(6) 1 d D . P A 2
F02R F -0.036(3) 0.7878(6) 0.7286(4) 0.107(5) Uani 0.328(6) 1 d D . P A 2
O6A O -0.174(3) 0.9141(13) 0.7403(4) 0.094(3) Uani 0.328(6) 1 d D . P A 2
F14A F 0.125(3) 0.8380(10) 0.6947(5) 0.159(9) Uani 0.328(6) 1 d D . P A 2
C2A C 0.0497(14) 0.8431(5) 0.7218(3) 0.047(3) Uani 0.328(6) 1 d D . P A 2

loop_
_atom_site_aniso_label
_atom_site_aniso_U_11
_atom_site_aniso_U_22
_atom_site_aniso_U_33
_atom_site_aniso_U_23
_atom_site_aniso_U_13
_atom_site_aniso_U_12
S01 0.0218(3) 0.0238(3) 0.0221(3) -0.0048(2) 0.0018(2) -0.0018(3)
S02 0.0281(4) 0.0272(4) 0.0265(4) 0.0011(3) -0.0012(3) 0.0035(3)
S003 0.0453(5) 0.1000(9) 0.0313(5) -0.0136(5) 0.0068(4) -0.0119(6)
S004 0.0748(14) 0.0546(11) 0.0511(12) -0.0060(9) 0.0163(10) -0.0120(10)
F005 0.0236(8) 0.0371(10) 0.0424(10) -0.0059(8) -0.0066(7) -0.0040(7)
F006 0.0276(9) 0.0319(9) 0.0443(11) -0.0124(8) 0.0053(8) 0.0038(7)
F007 0.0345(10) 0.0360(10) 0.0399(10) 0.0120(8) 0.0067(8) -0.0038(8)
F008 0.0606(13) 0.0463(12) 0.0387(11) 0.0102(9) 0.0212(10) 0.0275(10)
F009 0.0515(12) 0.0395(11) 0.0503(12) 0.0180(9) 0.0135(10) 0.0018(9)
O00A 0.0325(11) 0.0325(12) 0.0353(12) -0.0148(9) 0.0019(9) 0.0022(9)
F00B 0.0429(11) 0.0530(13) 0.0416(11) 0.0012(9) -0.0112(9) 0.0127(10)
O00C 0.0236(10) 0.0352(11) 0.0284(11) -0.0087(9) -0.0016(8) -0.0039(8)
O00D 0.0401(12) 0.0375(12) 0.0293(11) 0.0071(9) 0.0037(9) -0.0051(10)
O00E 0.0300(11) 0.0406(13) 0.0404(13) -0.0043(10) 0.0065(9) 0.0073(10)
O00F 0.0418(13) 0.0302(12) 0.0391(13) 0.0063(9) 0.0080(10) 0.0013(10)
N00G 0.0200(10) 0.0190(10) 0.0204(10) -0.0042(8) 0.0018(8) 0.0002(8)
N00H 0.0264(11) 0.0193(11) 0.0236(11) 0.0010(8) 0.0055(9) -0.0022(9)
O00I 0.0625(17) 0.0334(13) 0.0364(13) 0.0066(10) 0.0098(12) -0.0158(12)
O00J 0.0486(15) 0.0442(14) 0.0377(13) -0.0025(11) -0.0143(11) 0.0001(11)
O00K 0.0518(16) 0.0318(13) 0.0573(17) -0.0006(11) 0.0010(13) -0.0074(11)
N00L 0.0269(12) 0.0293(13) 0.0254(12) -0.0023(9) 0.0054(9) 0.0000(10)
N00M 0.0325(13) 0.0252(12) 0.0304(13) 0.0063(10) 0.0026(10) -0.0031(10)
F00N 0.0502(14) 0.094(2) 0.0569(15) -0.0101(14) 0.0009(11) -0.0124(14)
C00O 0.0197(12) 0.0265(13) 0.0197(12) 0.0009(10) 0.0003(10) -0.0041(10)
C00P 0.0181(12) 0.0236(13) 0.0201(12) -0.0025(10) 0.0012(9) -0.0017(10)
C00Q 0.0194(12) 0.0170(12) 0.0205(12) -0.0032(9) 0.0043(9) -0.0034(9)
O00R 0.0372(14) 0.0390(15) 0.112(3) -0.0096(16) 0.0218(16) -0.0038(12)
C00S 0.0172(11) 0.0207(12) 0.0195(12) -0.0021(9) 0.0032(9) 0.0018(9)
C00T 0.0197(12) 0.0187(12) 0.0199(12) -0.0011(9) 0.0034(9) 0.0025(9)
C00U 0.0181(12) 0.0206(12) 0.0226(12) -0.0013(10) 0.0023(10) -0.0017(10)
C00V 0.0225(12) 0.0210(12) 0.0191(12) -0.0015(9) 0.0011(10) -0.0014(10)
C00W 0.0155(11) 0.0191(12) 0.0209(12) -0.0007(9) 0.0026(9) -0.0013(9)
C00X 0.0201(12) 0.0190(12) 0.0270(13) -0.0017(10) -0.0005(10) -0.0011(10)
C00Y 0.0221(12) 0.0221(13) 0.0191(12) -0.0008(9) 0.0032(10) 0.0009(10)
C00Z 0.0240(12) 0.0187(12) 0.0185(12) -0.0011(9) 0.0029(10) 0.0005(10)
C010 0.0191(12) 0.0201(12) 0.0188(12) -0.0023(9) 0.0018(9) 0.0010(10)
C011 0.0202(12) 0.0264(14) 0.0255(13) 0.0004(10) 0.0008(10) -0.0048(10)
C012 0.0178(12) 0.0262(13) 0.0217(13) 0.0015(10) 0.0019(10) -0.0021(10)
C013 0.0206(12) 0.0229(13) 0.0350(15) 0.0017(11) 0.0032(11) -0.0031(10)
C014 0.0200(12) 0.0267(14) 0.0211(12) 0.0030(10) 0.0005(10) -0.0025(10)
C015 0.0260(13) 0.0230(13) 0.0289(14) 0.0005(11) 0.0052(11) 0.0004(11)
C016 0.0233(13) 0.0252(13) 0.0231(13) 0.0026(10) 0.0009(10) 0.0034(10)
C017 0.0240(13) 0.0162(12) 0.0257(13) -0.0023(10) 0.0055(10) -0.0002(10)
C018 0.0208(12) 0.0180(12) 0.0260(13) -0.0034(10) 0.0059(10) -0.0019(10)
C019 0.0224(12) 0.0202(12) 0.0213(12) -0.0026(9) 0.0024(10) 0.0017(10)
C01A 0.0218(12) 0.0222(13) 0.0236(13) 0.0019(10) -0.0014(10) 0.0000(10)
C01B 0.0229(13) 0.0262(14) 0.0241(13) 0.0016(10) -0.0010(10) -0.0006(11)
C01C 0.0247(13) 0.0239(13) 0.0279(14) -0.0023(11) 0.0015(11) -0.0005(11)
C01D 0.0276(14) 0.0324(15) 0.0210(13) 0.0009(11) 0.0032(11) -0.0036(11)
C01E 0.0237(13) 0.0240(14) 0.0302(14) 0.0035(11) -0.0010(11) 0.0050(11)
C01F 0.0232(13) 0.0223(13) 0.0270(14) -0.0018(10) -0.0012(10) -0.0004(10)
C01G 0.0207(12) 0.0207(13) 0.0250(13) -0.0030(10) 0.0032(10) 0.0018(10)
C01H 0.0259(13) 0.0302(14) 0.0182(12) 0.0027(10) 0.0017(10) -0.0013(11)
C01I 0.0182(12) 0.0247(13) 0.0238(13) 0.0052(10) 0.0010(10) 0.0027(10)
C01J 0.0225(13) 0.0213(13) 0.0328(15) -0.0045(11) 0.0017(11) 0.0014(10)
C01K 0.0253(13) 0.0219(13) 0.0352(15) 0.0004(11) -0.0010(11) 0.0045(11)
C01L 0.0256(13) 0.0209(13) 0.0323(14) -0.0021(11) 0.0012(11) 0.0006(11)
C01M 0.0361(15) 0.0217(13) 0.0266(14) -0.0026(11) 0.0016(12) 0.0009(11)
C01N 0.0249(14) 0.0284(15) 0.0420(17) 0.0010(12) -0.0095(12) -0.0007(12)
O01O 0.097(3) 0.079(3) 0.061(2) 0.0278(18) 0.036(2) 0.001(2)
C01P 0.0229(13) 0.0259(13) 0.0172(12) 0.0028(10) 0.0010(10) -0.0005(10)
C01Q 0.0250(14) 0.0252(14) 0.0411(16) -0.0049(12) -0.0001(12) 0.0023(11)
F01R 0.087(2) 0.103(3) 0.092(2) -0.052(2) 0.0092(18) -0.0046(19)
C01S 0.0328(15) 0.0264(14) 0.0301(15) -0.0012(11) 0.0135(12) 0.0008(12)
O01T 0.062(2) 0.123(3) 0.0363(15) 0.0043(17) 0.0050(14) 0.017(2)
C01U 0.0261(14) 0.0279(15) 0.0338(15) 0.0031(12) 0.0036(12) 0.0007(11)
O01V 0.0569(19) 0.171(4) 0.0271(14) -0.0281(19) 0.0064(13) -0.005(2)
C01W 0.0304(14) 0.0295(15) 0.0266(14) 0.0013(11) -0.0060(11) -0.0009(12)
C01X 0.0218(12) 0.0269(14) 0.0231(13) 0.0037(10) 0.0004(10) 0.0019(10)
C01Y 0.0276(14) 0.0369(17) 0.0447(18) -0.0018(14) 0.0182(13) 0.0011(13)
C01Z 0.0313(15) 0.0310(15) 0.0242(14) 0.0067(11) 0.0023(11) -0.0004(12)
C020 0.0325(16) 0.0262(15) 0.0502(19) 0.0000(13) 0.0042(14) -0.0064(12)
C021 0.0223(13) 0.0283(15) 0.0427(17) 0.0016(12) 0.0024(12) 0.0004(11)
C022 0.0300(15) 0.0215(14) 0.0437(17) 0.0020(12) -0.0086(13) 0.0008(11)
C023 0.0348(15) 0.0309(15) 0.0272(14) 0.0048(11) 0.0090(12) 0.0073(12)
C024 0.0323(15) 0.0261(15) 0.0355(16) -0.0008(12) 0.0014(12) -0.0045(12)
C025 0.0370(16) 0.0262(15) 0.0376(17) -0.0025(12) 0.0002(13) -0.0003(12)
C026 0.0374(17) 0.0229(15) 0.056(2) -0.0029(14) 0.0027(15) 0.0022(13)
C027 0.0274(15) 0.0268(15) 0.056(2) 0.0108(14) -0.0007(14) 0.0010(12)
C028 0.0356(17) 0.0232(15) 0.055(2) -0.0025(13) 0.0080(15) 0.0007(13)
C029 0.0273(15) 0.0360(17) 0.0396(17) 0.0104(13) 0.0006(13) 0.0001(13)
C02A 0.0334(16) 0.0267(15) 0.0412(17) 0.0021(12) 0.0066(13) 0.0011(12)
C02B 0.0202(13) 0.0339(16) 0.0479(18) -0.0058(14) 0.0075(12) 0.0010(12)
C02C 0.0434(18) 0.0267(15) 0.0289(15) 0.0026(11) -0.0064(13) 0.0001(13)
C02D 0.0451(18) 0.0237(15) 0.0377(17) 0.0022(12) -0.0039(14) -0.0002(13)
C02E 0.0374(17) 0.0260(16) 0.057(2) -0.0084(14) -0.0047(15) 0.0012(13)
C02F 0.053(2) 0.0321(17) 0.0395(18) -0.0039(13) -0.0088(16) 0.0014(15)
C02G 0.0416(18) 0.0298(17) 0.051(2) -0.0098(14) -0.0052(15) -0.0091(14)
F02H 0.139(4) 0.101(3) 0.132(3) 0.061(3) 0.020(3) 0.007(3)
C02I 0.059(2) 0.0363(18) 0.0347(17) -0.0041(14) 0.0024(16) -0.0159(16)
O02J 0.069(2) 0.174(5) 0.074(3) -0.016(3) 0.011(2) -0.055(3)
C02K 0.067(3) 0.043(2) 0.0404(19) -0.0091(16) 0.0006(18) -0.0141(18)
O02L 0.141(7) 0.078(4) 0.065(5) 0.033(3) 0.034(5) -0.010(5)
O02M 0.123(5) 0.114(7) 0.052(5) -0.006(4) 0.043(5) 0.020(5)
C02N 0.067(3) 0.064(3) 0.046(2) -0.0028(18) 0.0034(19) -0.014(2)
F02O 0.192(10) 0.135(7) 0.170(8) -0.105(7) 0.089(7) -0.041(6)
O02P 0.189(7) 0.186(7) 0.108(4) -0.023(4) 0.036(4) -0.103(6)
F02Q 0.40(2) 0.084(8) 0.278(14) 0.083(10) 0.171(13) 0.076(10)
O6 0.083(5) 0.224(13) 0.256(13) 0.005(10) -0.027(7) -0.017(7)
F14 0.212(10) 0.149(9) 0.379(17) -0.148(10) 0.154(10) -0.098(8)
C2 0.209(12) 0.061(6) 0.178(12) -0.002(6) 0.128(9) -0.027(7)
S0 0.071(3) 0.043(2) 0.053(2) 0.0045(17) 0.010(2) 0.0019(18)
O1 0.071(7) 0.041(5) 0.048(6) 0.030(4) -0.011(5) -0.015(5)
O02N 0.059(6) 0.112(11) 0.077(7) -0.002(7) -0.013(5) 0.004(6)
F02P 0.168(13) 0.095(9) 0.157(11) 0.009(9) -0.104(11) 0.038(8)
F02R 0.188(14) 0.032(5) 0.109(9) -0.002(5) 0.061(9) -0.022(7)
O6A 0.123(5) 0.114(7) 0.052(5) -0.006(4) 0.043(5) 0.020(5)
F14A 0.23(2) 0.116(14) 0.155(11) 0.039(11) 0.163(14) 0.038(13)
C2A 0.065(7) 0.042(6) 0.037(5) -0.005(5) 0.014(4) 0.008(5)

loop_
_atom_type_symbol
_atom_type_description
_atom_type_scat_dispersion_real
_atom_type_scat_dispersion_imag
_atom_type_scat_source
C C 0.0033 0.0016 'International Tables Vol C Tables 4.2.6.8 and 6.1.1.4'
H H 0.0000 0.0000 'International Tables Vol C Tables 4.2.6.8 and 6.1.1.4'
F F 0.0171 0.0103 'International Tables Vol C Tables 4.2.6.8 and 6.1.1.4'
N N 0.0061 0.0033 'International Tables Vol C Tables 4.2.6.8 and 6.1.1.4'
O O 0.0106 0.0060 'International Tables Vol C Tables 4.2.6.8 and 6.1.1.4'
S S 0.1246 0.1234 'International Tables Vol C Tables 4.2.6.8 and 6.1.1.4'

loop_
_geom_angle_atom_site_label_1
_geom_angle_atom_site_label_2
_geom_angle_atom_site_label_3
_geom_angle
_geom_angle_site_symmetry_1
_geom_angle_site_symmetry_3
_geom_angle_publ_flag
O00A S01 C01F 102.20(13) . . ?
O00C S01 O00A 114.40(13) . . ?
O00C S01 O00D 115.61(14) . . ?
O00C S01 C01F 103.76(13) . . ?
O00D S01 O00A 114.87(14) . . ?
O00D S01 C01F 103.58(14) . . ?
O00E S02 C023 102.91(14) . . ?
O00F S02 O00E 114.12(15) . . ?
O00F S02 C023 103.42(15) . . ?
O00J S02 O00E 115.40(16) . . ?
O00J S02 O00F 114.85(16) . . ?
O00J S02 C023 103.91(15) . . ?
O01T S003 O02J 110.9(3) . . ?
O01T S003 C02N 103.8(2) . . ?
O01V S003 O01T 118.8(3) . . ?
O01V S003 O02J 115.5(2) . . ?
O01V S003 C02N 102.3(2) . . ?
O02J S003 C02N 103.0(3) . . ?
O02L S004 C2 105.2(6) . . ?
O02M S004 O02L 117.1(7) . . ?
O02M S004 C2 103.1(6) . . ?
O6 S004 O02L 115.7(7) . . ?
O6 S004 O02M 112.7(8) . . ?
O6 S004 C2 100.2(8) . . ?
C00P N00G H00G 117.9 . . ?
C00U N00G H00G 117.9 . . ?
C00U N00G C00P 124.1(2) . . ?
C00Y N00H H00H 118.1 . . ?
C01G N00H H00H 118.1 . . ?
C01G N00H C00Y 123.8(2) . . ?
H00A O00I H00B 104.5 . . ?
H00C O00K H00D 104.5 . . ?
C011 N00L H00L 118.1 . . ?
C011 N00L C01D 123.8(3) . . ?
C01D N00L H00L 118.1 . . ?
C01E N00M H00M 117.6 . . ?
C01E N00M C01Z 124.7(3) . . ?
C01Z N00M H00M 117.6 . . ?
C011 C00O H00O 120.3 . . ?
C012 C00O H00O 120.3 . . ?
C012 C00O C011 119.4(3) . . ?
N00G C00P H00P 120.4 . . ?
N00G C00P C00W 119.2(2) . . ?
C00W C00P H00P 120.4 . . ?
C00V C00Q C00W 120.9(2) . . ?
C00V C00Q C00Z 125.6(2) . . ?
C00W C00Q C00Z 113.4(2) . . ?
H00E O00R H00F 104.5 . . ?
C00T C00S C010 114.1(2) . . ?
C00Y C00S C00T 118.5(2) . . ?
C00Y C00S C010 127.3(2) . . ?
C00S C00T C00Z 113.3(2) . . ?
C019 C00T C00S 120.7(2) . . ?
C019 C00T C00Z 126.0(2) . . ?
N00G C00U C00V 117.6(2) . . ?
N00G C00U C00X 119.1(2) . . ?
C00V C00U C00X 123.3(2) . . ?
C00Q C00V C00U 119.7(2) . . ?
C00Q C00V H00V 120.2 . . ?
C00U C00V H00V 120.2 . . ?
C00P C00W C00Q 118.3(2) . . ?
C00P C00W C010 127.6(2) . . ?
C00Q C00W C010 113.9(2) . . ?
C01C C00X C00U 121.3(3) . . ?
C01M C00X C00U 119.4(2) . . ?
C01M C00X C01C 119.3(3) . . ?
N00H C00Y C00S 119.6(2) . . ?
N00H C00Y H00Y 120.2 . . ?
C00S C00Y H00Y 120.2 . . ?
C00Q C00Z H00Z 113.6 . . ?
C00Q C00Z C017 104.7(2) . . ?
C00T C00Z C00Q 105.6(2) . . ?
C00T C00Z H00Z 113.6 . . ?
C00T C00Z C017 104.8(2) . . ?
C017 C00Z H00Z 113.6 . . ?
C00S C010 C00W 105.9(2) . . ?
C00S C010 H010 113.8 . . ?
C00S C010 C018 104.3(2) . . ?
C00W C010 H010 113.8 . . ?
C00W C010 C018 104.3(2) . . ?
C018 C010 H010 113.8 . . ?
N00L C011 C00O 118.0(3) . . ?
N00L C011 C013 118.8(3) . . ?
C00O C011 C013 123.2(3) . . ?
C00O C012 C014 120.3(3) . . ?
C00O C012 C01P 126.1(2) . . ?
C014 C012 C01P 113.6(2) . . ?
C01U C013 C011 120.1(3) . . ?
C01U C013 C025 118.7(3) . . ?
C025 C013 C011 121.2(3) . . ?
C012 C014 C01H 113.8(2) . . ?
C01D C014 C012 119.2(3) . . ?
C01D C014 C01H 127.0(3) . . ?
C01A C015 H015 120.6 . . ?
C01A C015 C021 118.9(3) . . ?
C021 C015 H015 120.6 . . ?
C01E C016 H016 120.1 . . ?
C01I C016 H016 120.1 . . ?
C01I C016 C01E 119.8(3) . . ?
C018 C017 C00Z 114.0(2) . . ?
C01S C017 C00Z 125.6(3) . . ?
C01S C017 C018 120.3(3) . . ?
C017 C018 C010 113.3(2) . . ?
C01J C018 C010 125.6(3) . . ?
C01J C018 C017 121.0(3) . . ?
C00T C019 H019 120.2 . . ?
C00T C019 C01G 119.6(2) . . ?
C01G C019 H019 120.2 . . ?
C015 C01A C01B 120.9(3) . . ?
C015 C01A C01P 125.6(3) . . ?
C01B C01A C01P 113.5(2) . . ?
C01A C01B C01H 113.7(2) . . ?
C01W C01B C01A 120.3(3) . . ?
C01W C01B C01H 126.0(3) . . ?
C00X C01C H01C 120.1 . . ?
C01Q C01C C00X 119.8(3) . . ?
C01Q C01C H01C 120.1 . . ?
N00L C01D C014 119.1(3) . . ?
N00L C01D H01D 120.4 . . ?
C014 C01D H01D 120.4 . . ?
N00M C01E C016 117.0(3) . . ?
N00M C01E C01K 119.1(3) . . ?
C016 C01E C01K 123.8(3) . . ?
F005 C01F S01 111.1(2) . . ?
F006 C01F S01 110.99(19) . . ?
F006 C01F F005 107.4(2) . . ?
F007 C01F S01 111.37(19) . . ?
F007 C01F F005 108.1(2) . . ?
F007 C01F F006 107.7(2) . . ?
N00H C01G C019 117.8(2) . . ?
N00H C01G C01L 118.5(2) . . ?
C019 C01G C01L 123.7(3) . . ?
C014 C01H C01B 105.1(2) . . ?
C014 C01H H01H 113.8 . . ?
C01B C01H H01H 113.8 . . ?
C01X C01H C014 103.7(2) . . ?
C01X C01H C01B 105.8(2) . . ?
C01X C01H H01H 113.8 . . ?
C016 C01I C01P 126.4(2) . . ?
C016 C01I C01X 120.6(3) . . ?
C01X C01I C01P 113.1(2) . . ?
C018 C01J H01J 120.7 . . ?
C018 C01J C02B 118.5(3) . . ?
C02B C01J H01J 120.7 . . ?
C02A C01K C01E 121.2(3) . . ?
C02D C01K C01E 120.5(3) . . ?
C02D C01K C02A 118.2(3) . . ?
C024 C01L C01G 121.8(3) . . ?
C024 C01L C02I 118.9(3) . . ?
C02I C01L C01G 119.3(3) . . ?
C00X C01M H01M 119.9 . . ?
C02C C01M C00X 120.1(3) . . ?
C02C C01M H01M 119.9 . . ?
C01W C01N H01N 119.8 . . ?
C021 C01N H01N 119.8 . . ?
C021 C01N C01W 120.4(3) . . ?
H01A O01O H01B 104.5 . . ?
C012 C01P C01A 105.8(2) . . ?
C012 C01P C01I 105.0(2) . . ?
C012 C01P H01P 113.5 . . ?
C01A C01P H01P 113.5 . . ?
C01I C01P C01A 104.7(2) . . ?
C01I C01P H01P 113.5 . . ?
C01C C01Q H01Q 119.8 . . ?
C022 C01Q C01C 120.4(3) . . ?
C022 C01Q H01Q 119.8 . . ?
C017 C01S H01S 120.7 . . ?
C017 C01S C01Y 118.7(3) . . ?
C01Y C01S H01S 120.7 . . ?
C013 C01U H01U 119.7 . . ?
C029 C01U C013 120.6(3) . . ?
C029 C01U H01U 119.7 . . ?
C01B C01W C01N 118.8(3) . . ?
C01B C01W H01W 120.6 . . ?
C01N C01W H01W 120.6 . . ?
C01I C01X C01H 114.1(2) . . ?
C01Z C01X C01H 127.1(3) . . ?
C01Z C01X C01I 118.9(3) . . ?
C01S C01Y H01Y 119.7 . . ?
C02B C01Y C01S 120.6(3) . . ?
C02B C01Y H01Y 119.7 . . ?
N00M C01Z C01X 118.9(3) . . ?
N00M C01Z H01Z 120.5 . . ?
C01X C01Z H01Z 120.5 . . ?
C024 C020 H020 119.8 . . ?
C02G C020 H020 119.8 . . ?
C02G C020 C024 120.4(3) . . ?
C015 C021 H021 119.7 . . ?
C01N C021 C015 120.7(3) . . ?
C01N C021 H021 119.7 . . ?
C01Q C022 H022 119.9 . . ?
C02C C022 C01Q 120.1(3) . . ?
C02C C022 H022 119.9 . . ?
F008 C023 S02 112.0(2) . . ?
F008 C023 F009 108.4(3) . . ?
F008 C023 F00B 107.8(3) . . ?
F009 C023 S02 111.2(2) . . ?
F009 C023 F00B 107.1(3) . . ?
F00B C023 S02 110.2(2) . . ?
C01L C024 C020 120.5(3) . . ?
C01L C024 H024 119.8 . . ?
C020 C024 H024 119.8 . . ?
C013 C025 H025 120.1 . . ?
C026 C025 C013 119.8(3) . . ?
C026 C025 H025 120.1 . . ?
C025 C026 H026 119.6 . . ?
C027 C026 C025 120.8(3) . . ?
C027 C026 H026 119.6 . . ?
C026 C027 H027 120.1 . . ?
C026 C027 C029 119.7(3) . . ?
C029 C027 H027 120.1 . . ?
C02A C028 H028 119.6 . . ?
C02E C028 H028 119.6 . . ?
C02E C028 C02A 120.9(3) . . ?
C01U C029 H029 119.8 . . ?
C027 C029 C01U 120.3(3) . . ?
C027 C029 H029 119.8 . . ?
C01K C02A H02A 119.9 . . ?
C028 C02A C01K 120.1(3) . . ?
C028 C02A H02A 119.9 . . ?
C01J C02B H02B 119.6 . . ?
C01Y C02B C01J 120.9(3) . . ?
C01Y C02B H02B 119.6 . . ?
C01M C02C H02C 119.9 . . ?
C022 C02C C01M 120.2(3) . . ?
C022 C02C H02C 119.9 . . ?
C01K C02D H02D 119.4 . . ?
C02F C02D C01K 121.2(3) . . ?
C02F C02D H02D 119.4 . . ?
C028 C02E H02E 120.2 . . ?
C028 C02E C02F 119.6(3) . . ?
C02F C02E H02E 120.2 . . ?
C02D C02F H02F 120.0 . . ?
C02E C02F C02D 120.0(3) . . ?
C02E C02F H02F 120.0 . . ?
C020 C02G H02G 120.2 . . ?
C020 C02G C02K 119.6(3) . . ?
C02K C02G H02G 120.2 . . ?
C01L C02I H02I 119.8 . . ?
C02K C02I C01L 120.4(3) . . ?
C02K C02I H02I 119.8 . . ?
C02G C02K H02K 119.9 . . ?
C02I C02K C02G 120.1(4) . . ?
C02I C02K H02K 119.9 . . ?
F00N C02N S003 112.3(4) . . ?
F00N C02N F01R 105.6(4) . . ?
F01R C02N S003 111.8(3) . . ?
F02H C02N S003 112.0(4) . . ?
F02H C02N F00N 106.1(4) . . ?
F02H C02N F01R 108.7(5) . . ?
F02O C2 S004 117.3(8) . . ?
F02O C2 F02Q 104.4(13) . . ?
F02O C2 F14 107.7(12) . . ?
F02Q C2 S004 105.8(9) . . ?
F14 C2 S004 106.7(9) . . ?
F14 C2 F02Q 115.2(13) . . ?
O1 S0 C2A 99.4(7) . . ?
O02N S0 O1 116.2(8) . . ?
O02N S0 C2A 104.0(8) . . ?
O6A S0 O1 121.2(13) . . ?
O6A S0 O02N 107.4(13) . . ?
O6A S0 C2A 106.5(13) . . ?
F02P C2A S0 114.2(9) . . ?
F02P C2A F02R 111.2(14) . . ?
F02R C2A S0 107.8(11) . . ?
F14A C2A S0 104.9(12) . . ?
F14A C2A F02P 105.5(17) . . ?
F14A C2A F02R 113.2(14) . . ?

loop_
_geom_bond_atom_site_label_1
_geom_bond_atom_site_label_2
_geom_bond_distance
_geom_bond_site_symmetry_2
_geom_bond_publ_flag
S01 O00A 1.449(2) . ?
S01 O00C 1.433(2) . ?
S01 O00D 1.442(2) . ?
S01 C01F 1.832(3) . ?
S02 O00E 1.447(2) . ?
S02 O00F 1.441(2) . ?
S02 O00J 1.430(2) . ?
S02 C023 1.819(3) . ?
S003 O01T 1.414(4) . ?
S003 O01V 1.409(3) . ?
S003 O02J 1.437(4) . ?
S003 C02N 1.806(5) . ?
S004 O02L 1.416(7) . ?
S004 O02M 1.402(8) . ?
S004 O6 1.341(9) . ?
S004 C2 1.781(10) . ?
F005 C01F 1.336(3) . ?
F006 C01F 1.334(3) . ?
F007 C01F 1.328(3) . ?
F008 C023 1.320(4) . ?
F009 C023 1.331(4) . ?
F00B C023 1.340(4) . ?
N00G H00G 0.8800 . ?
N00G C00P 1.354(3) . ?
N00G C00U 1.351(3) . ?
N00H H00H 0.8800 . ?
N00H C00Y 1.355(4) . ?
N00H C01G 1.355(4) . ?
O00I H00A 0.8500 . ?
O00I H00B 0.8500 . ?
O00K H00C 0.8500 . ?
O00K H00D 0.8500 . ?
N00L H00L 0.8800 . ?
N00L C011 1.354(4) . ?
N00L C01D 1.358(4) . ?
N00M H00M 0.8800 . ?
N00M C01E 1.354(4) . ?
N00M C01Z 1.355(4) . ?
F00N C02N 1.322(5) . ?
C00O H00O 0.9500 . ?
C00O C011 1.401(4) . ?
C00O C012 1.381(4) . ?
C00P H00P 0.9500 . ?
C00P C00W 1.369(4) . ?
C00Q C00V 1.370(4) . ?
C00Q C00W 1.405(4) . ?
C00Q C00Z 1.520(3) . ?
O00R H00E 0.8500 . ?
O00R H00F 0.8500 . ?
C00S C00T 1.409(4) . ?
C00S C00Y 1.365(4) . ?
C00S C010 1.520(4) . ?
C00T C00Z 1.517(4) . ?
C00T C019 1.377(4) . ?
C00U C00V 1.393(4) . ?
C00U C00X 1.477(4) . ?
C00V H00V 0.9500 . ?
C00W C010 1.527(4) . ?
C00X C01C 1.400(4) . ?
C00X C01M 1.396(4) . ?
C00Y H00Y 0.9500 . ?
C00Z H00Z 1.0000 . ?
C00Z C017 1.534(4) . ?
C010 H010 1.0000 . ?
C010 C018 1.532(4) . ?
C011 C013 1.472(4) . ?
C012 C014 1.404(4) . ?
C012 C01P 1.513(4) . ?
C013 C01U 1.395(4) . ?
C013 C025 1.404(4) . ?
C014 C01D 1.368(4) . ?
C014 C01H 1.523(4) . ?
C015 H015 0.9500 . ?
C015 C01A 1.376(4) . ?
C015 C021 1.393(4) . ?
C016 H016 0.9500 . ?
C016 C01E 1.397(4) . ?
C016 C01I 1.377(4) . ?
C017 C018 1.398(4) . ?
C017 C01S 1.385(4) . ?
C018 C01J 1.379(4) . ?
C019 H019 0.9500 . ?
C019 C01G 1.396(4) . ?
C01A C01B 1.397(4) . ?
C01A C01P 1.534(4) . ?
C01B C01H 1.528(4) . ?
C01B C01W 1.388(4) . ?
C01C H01C 0.9500 . ?
C01C C01Q 1.388(4) . ?
C01D H01D 0.9500 . ?
C01E C01K 1.479(4) . ?
C01G C01L 1.481(4) . ?
C01H H01H 1.0000 . ?
C01H C01X 1.522(4) . ?
C01I C01P 1.525(4) . ?
C01I C01X 1.405(4) . ?
C01J H01J 0.9500 . ?
C01J C02B 1.389(4) . ?
C01K C02A 1.403(4) . ?
C01K C02D 1.389(4) . ?
C01L C024 1.388(4) . ?
C01L C02I 1.390(5) . ?
C01M H01M 0.9500 . ?
C01M C02C 1.389(4) . ?
C01N H01N 0.9500 . ?
C01N C01W 1.394(5) . ?
C01N C021 1.387(5) . ?
O01O H01A 0.8500 . ?
O01O H01B 0.8500 . ?
C01P H01P 1.0000 . ?
C01Q H01Q 0.9500 . ?
C01Q C022 1.383(5) . ?
F01R C02N 1.337(5) . ?
C01S H01S 0.9500 . ?
C01S C01Y 1.393(5) . ?
C01U H01U 0.9500 . ?
C01U C029 1.389(4) . ?
C01W H01W 0.9500 . ?
C01X C01Z 1.364(4) . ?
C01Y H01Y 0.9500 . ?
C01Y C02B 1.387(5) . ?
C01Z H01Z 0.9500 . ?
C020 H020 0.9500 . ?
C020 C024 1.390(4) . ?
C020 C02G 1.368(5) . ?
C021 H021 0.9500 . ?
C022 H022 0.9500 . ?
C022 C02C 1.380(5) . ?
C024 H024 0.9500 . ?
C025 H025 0.9500 . ?
C025 C026 1.396(5) . ?
C026 H026 0.9500 . ?
C026 C027 1.375(5) . ?
C027 H027 0.9500 . ?
C027 C029 1.385(5) . ?
C028 H028 0.9500 . ?
C028 C02A 1.384(5) . ?
C028 C02E 1.376(5) . ?
C029 H029 0.9500 . ?
C02A H02A 0.9500 . ?
C02B H02B 0.9500 . ?
C02C H02C 0.9500 . ?
C02D H02D 0.9500 . ?
C02D C02F 1.384(5) . ?
C02E H02E 0.9500 . ?
C02E C02F 1.382(5) . ?
C02F H02F 0.9500 . ?
C02G H02G 0.9500 . ?
C02G C02K 1.393(6) . ?
F02H C02N 1.312(6) . ?
C02I H02I 0.9500 . ?
C02I C02K 1.383(5) . ?
C02K H02K 0.9500 . ?
F02O C2 1.294(11) . ?
F02Q C2 1.394(12) . ?
F14 C2 1.335(13) . ?
S0 O1 1.450(10) . ?
S0 O02N 1.449(12) . ?
S0 O6A 1.314(15) . ?
S0 C2A 1.776(11) . ?
F02P C2A 1.300(12) . ?
F02R C2A 1.366(12) . ?
F14A C2A 1.294(12) . ?

loop_
_geom_torsion_atom_site_label_1
_geom_torsion_atom_site_label_2
_geom_torsion_atom_site_label_3
_geom_torsion_atom_site_label_4
_geom_torsion
_geom_torsion_site_symmetry_1
_geom_torsion_site_symmetry_2
_geom_torsion_site_symmetry_3
_geom_torsion_site_symmetry_4
_geom_torsion_publ_flag
O00A S01 C01F F005 -62.2(2) . . . . ?
O00A S01 C01F F006 178.41(19) . . . . ?
O00A S01 C01F F007 58.5(2) . . . . ?
O00C S01 C01F F005 178.60(19) . . . . ?
O00C S01 C01F F006 59.2(2) . . . . ?
O00C S01 C01F F007 -60.8(2) . . . . ?
O00D S01 C01F F005 57.5(2) . . . . ?
O00D S01 C01F F006 -61.9(2) . . . . ?
O00D S01 C01F F007 178.1(2) . . . . ?
O00E S02 C023 F008 -175.7(2) . . . . ?
O00E S02 C023 F009 62.9(2) . . . . ?
O00E S02 C023 F00B -55.7(2) . . . . ?
O00F S02 C023 F008 -56.6(3) . . . . ?
O00F S02 C023 F009 -178.0(2) . . . . ?
O00F S02 C023 F00B 63.4(2) . . . . ?
N00G C00P C00W C00Q -1.8(4) . . . . ?
N00G C00P C00W C010 -176.4(2) . . . . ?
N00G C00U C00V C00Q -0.1(4) . . . . ?
N00G C00U C00X C01C 23.4(4) . . . . ?
N00G C00U C00X C01M -158.0(3) . . . . ?
N00H C01G C01L C024 -19.6(4) . . . . ?
N00H C01G C01L C02I 157.2(3) . . . . ?
O00J S02 C023 F008 63.7(3) . . . . ?
O00J S02 C023 F009 -57.8(3) . . . . ?
O00J S02 C023 F00B -176.4(2) . . . . ?
N00L C011 C013 C01U -162.3(3) . . . . ?
N00L C011 C013 C025 18.2(4) . . . . ?
N00M C01E C01K C02A -12.7(4) . . . . ?
N00M C01E C01K C02D 164.5(3) . . . . ?
C00O C011 C013 C01U 16.9(4) . . . . ?
C00O C011 C013 C025 -162.6(3) . . . . ?
C00O C012 C014 C01D 1.5(4) . . . . ?
C00O C012 C014 C01H -179.1(2) . . . . ?
C00O C012 C01P C01A 124.5(3) . . . . ?
C00O C012 C01P C01I -125.1(3) . . . . ?
C00P N00G C00U C00V 2.2(4) . . . . ?
C00P N00G C00U C00X -178.2(2) . . . . ?
C00P C00W C010 C00S -132.3(3) . . . . ?
C00P C00W C010 C018 118.0(3) . . . . ?
C00Q C00W C010 C00S 52.9(3) . . . . ?
C00Q C00W C010 C018 -56.9(3) . . . . ?
C00Q C00Z C017 C018 -56.1(3) . . . . ?
C00Q C00Z C017 C01S 124.7(3) . . . . ?
C00S C00T C00Z C00Q 55.3(3) . . . . ?
C00S C00T C00Z C017 -55.0(3) . . . . ?
C00S C00T C019 C01G 2.6(4) . . . . ?
C00S C010 C018 C017 -56.0(3) . . . . ?
C00S C010 C018 C01J 123.4(3) . . . . ?
C00T C00S C00Y N00H 1.0(4) . . . . ?
C00T C00S C010 C00W -53.9(3) . . . . ?
C00T C00S C010 C018 55.9(3) . . . . ?
C00T C00Z C017 C018 54.8(3) . . . . ?
C00T C00Z C017 C01S -124.4(3) . . . . ?
C00T C019 C01G N00H -1.7(4) . . . . ?
C00T C019 C01G C01L 176.7(2) . . . . ?
C00U N00G C00P C00W -1.2(4) . . . . ?
C00U C00X C01C C01Q 178.3(3) . . . . ?
C00U C00X C01M C02C -177.4(3) . . . . ?
C00V C00Q C00W C00P 3.8(4) . . . . ?
C00V C00Q C00W C010 179.1(2) . . . . ?
C00V C00Q C00Z C00T 126.6(3) . . . . ?
C00V C00Q C00Z C017 -123.0(3) . . . . ?
C00V C00U C00X C01C -157.0(3) . . . . ?
C00V C00U C00X C01M 21.5(4) . . . . ?
C00W C00Q C00V C00U -2.8(4) . . . . ?
C00W C00Q C00Z C00T -56.3(3) . . . . ?
C00W C00Q C00Z C017 54.1(3) . . . . ?
C00W C010 C018 C017 54.8(3) . . . . ?
C00W C010 C018 C01J -125.8(3) . . . . ?
C00X C00U C00V C00Q -179.7(2) . . . . ?
C00X C01C C01Q C022 -0.8(4) . . . . ?
C00X C01M C02C C022 -1.1(5) . . . . ?
C00Y N00H C01G C019 0.4(4) . . . . ?
C00Y N00H C01G C01L -178.1(2) . . . . ?
C00Y C00S C00T C00Z 176.0(2) . . . . ?
C00Y C00S C00T C019 -2.3(4) . . . . ?
C00Y C00S C010 C00W 130.3(3) . . . . ?
C00Y C00S C010 C018 -119.9(3) . . . . ?
C00Z C00Q C00V C00U 174.0(2) . . . . ?
C00Z C00Q C00W C00P -173.4(2) . . . . ?
C00Z C00Q C00W C010 1.9(3) . . . . ?
C00Z C00T C019 C01G -175.4(2) . . . . ?
C00Z C017 C018 C010 1.0(3) . . . . ?
C00Z C017 C018 C01J -178.4(2) . . . . ?
C00Z C017 C01S C01Y 179.0(3) . . . . ?
C010 C00S C00T C00Z -0.2(3) . . . . ?
C010 C00S C00T C019 -178.5(2) . . . . ?
C010 C00S C00Y N00H 176.6(2) . . . . ?
C010 C018 C01J C02B 179.8(3) . . . . ?
C011 N00L C01D C014 -1.7(4) . . . . ?
C011 C00O C012 C014 -1.9(4) . . . . ?
C011 C00O C012 C01P 178.9(3) . . . . ?
C011 C013 C01U C029 -178.8(3) . . . . ?
C011 C013 C025 C026 179.1(3) . . . . ?
C012 C00O C011 N00L 0.5(4) . . . . ?
C012 C00O C011 C013 -178.7(2) . . . . ?
C012 C014 C01D N00L 0.2(4) . . . . ?
C012 C014 C01H C01B 55.0(3) . . . . ?
C012 C014 C01H C01X -55.9(3) . . . . ?
C013 C01U C029 C027 -0.3(5) . . . . ?
C013 C025 C026 C027 -0.2(5) . . . . ?
C014 C012 C01P C01A -54.8(3) . . . . ?
C014 C012 C01P C01I 55.6(3) . . . . ?
C014 C01H C01X C01I 56.6(3) . . . . ?
C014 C01H C01X C01Z -122.7(3) . . . . ?
C015 C01A C01B C01H -178.3(3) . . . . ?
C015 C01A C01B C01W 2.1(4) . . . . ?
C015 C01A C01P C012 -126.3(3) . . . . ?
C015 C01A C01P C01I 123.1(3) . . . . ?
C016 C01E C01K C02A 169.2(3) . . . . ?
C016 C01E C01K C02D -13.7(4) . . . . ?
C016 C01I C01P C012 125.4(3) . . . . ?
C016 C01I C01P C01A -123.4(3) . . . . ?
C016 C01I C01X C01H 178.2(2) . . . . ?
C016 C01I C01X C01Z -2.4(4) . . . . ?
C017 C018 C01J C02B -0.8(4) . . . . ?
C017 C01S C01Y C02B -0.6(5) . . . . ?
C018 C017 C01S C01Y -0.1(4) . . . . ?
C018 C01J C02B C01Y 0.0(5) . . . . ?
C019 C00T C00Z C00Q -126.6(3) . . . . ?
C019 C00T C00Z C017 123.1(3) . . . . ?
C019 C01G C01L C024 162.0(3) . . . . ?
C019 C01G C01L C02I -21.1(4) . . . . ?
C01A C015 C021 C01N 0.2(4) . . . . ?
C01A C01B C01H C014 -55.7(3) . . . . ?
C01A C01B C01H C01X 53.7(3) . . . . ?
C01A C01B C01W C01N -1.3(4) . . . . ?
C01B C01A C01P C012 54.0(3) . . . . ?
C01B C01A C01P C01I -56.6(3) . . . . ?
C01B C01H C01X C01I -53.7(3) . . . . ?
C01B C01H C01X C01Z 126.9(3) . . . . ?
C01C C00X C01M C02C 1.2(4) . . . . ?
C01C C01Q C022 C02C 1.0(5) . . . . ?
C01D N00L C011 C00O 1.4(4) . . . . ?
C01D N00L C011 C013 -179.4(3) . . . . ?
C01D C014 C01H C01B -125.7(3) . . . . ?
C01D C014 C01H C01X 123.4(3) . . . . ?
C01E N00M C01Z C01X 1.6(5) . . . . ?
C01E C016 C01I C01P -177.4(3) . . . . ?
C01E C016 C01I C01X 2.7(4) . . . . ?
C01E C01K C02A C028 176.1(3) . . . . ?
C01E C01K C02D C02F -176.9(3) . . . . ?
C01G N00H C00Y C00S -0.1(4) . . . . ?
C01G C01L C024 C020 179.4(3) . . . . ?
C01G C01L C02I C02K -179.3(3) . . . . ?
C01H C014 C01D N00L -179.0(3) . . . . ?
C01H C01B C01W C01N 179.2(3) . . . . ?
C01H C01X C01Z N00M 179.5(3) . . . . ?
C01I C016 C01E N00M -0.9(4) . . . . ?
C01I C016 C01E C01K 177.2(3) . . . . ?
C01I C01X C01Z N00M 0.2(4) . . . . ?
C01K C02D C02F C02E 0.4(6) . . . . ?
C01L C02I C02K C02G -1.3(6) . . . . ?
C01M C00X C01C C01Q -0.3(4) . . . . ?
C01P C012 C014 C01D -179.2(2) . . . . ?
C01P C012 C014 C01H 0.2(3) . . . . ?
C01P C01A C01B C01H 1.5(3) . . . . ?
C01P C01A C01B C01W -178.1(3) . . . . ?
C01P C01I C01X C01H -1.6(3) . . . . ?
C01P C01I C01X C01Z 177.8(3) . . . . ?
C01Q C022 C02C C01M 0.0(5) . . . . ?
C01S C017 C018 C010 -179.7(2) . . . . ?
C01S C017 C018 C01J 0.9(4) . . . . ?
C01S C01Y C02B C01J 0.7(5) . . . . ?
O01T S003 C02N F00N 57.8(4) . . . . ?
O01T S003 C02N F01R -60.6(4) . . . . ?
O01T S003 C02N F02H 177.1(4) . . . . ?
C01U C013 C025 C026 -0.5(5) . . . . ?
O01V S003 C02N F00N -66.3(4) . . . . ?
O01V S003 C02N F01R 175.2(4) . . . . ?
O01V S003 C02N F02H 53.0(4) . . . . ?
C01W C01B C01H C014 123.9(3) . . . . ?
C01W C01B C01H C01X -126.8(3) . . . . ?
C01W C01N C021 C015 0.6(5) . . . . ?
C01X C01I C01P C012 -54.7(3) . . . . ?
C01X C01I C01P C01A 56.5(3) . . . . ?
C01Z N00M C01E C016 -1.3(4) . . . . ?
C01Z N00M C01E C01K -179.5(3) . . . . ?
C020 C02G C02K C02I 4.9(6) . . . . ?
C021 C015 C01A C01B -1.6(4) . . . . ?
C021 C015 C01A C01P 178.7(3) . . . . ?
C021 C01N C01W C01B 0.0(5) . . . . ?
C024 C01L C02I C02K -2.4(6) . . . . ?
C024 C020 C02G C02K -4.8(6) . . . . ?
C025 C013 C01U C029 0.7(4) . . . . ?
C025 C026 C027 C029 0.6(5) . . . . ?
C026 C027 C029 C01U -0.4(5) . . . . ?
C028 C02E C02F C02D -0.4(6) . . . . ?
C02A C01K C02D C02F 0.3(5) . . . . ?
C02A C028 C02E C02F -0.4(5) . . . . ?
C02D C01K C02A C028 -1.1(5) . . . . ?
C02E C028 C02A C01K 1.1(5) . . . . ?
C02G C020 C024 C01L 1.1(5) . . . . ?
C02I C01L C024 C020 2.5(5) . . . . ?
O02J S003 C02N F00N 173.5(3) . . . . ?
O02J S003 C02N F01R 55.0(4) . . . . ?
O02J S003 C02N F02H -67.2(4) . . . . ?
O02L S004 C2 F02O 54.8(14) . . . . ?
O02L S004 C2 F02Q 170.7(10) . . . . ?
O02L S004 C2 F14 -66.1(10) . . . . ?
O02M S004 C2 F02O 178.0(13) . . . . ?
O02M S004 C2 F02Q -66.1(12) . . . . ?
O02M S004 C2 F14 57.1(10) . . . . ?
O6 S004 C2 F02O -65.6(14) . . . . ?
O6 S004 C2 F02Q 50.3(12) . . . . ?
O6 S004 C2 F14 173.5(11) . . . . ?
O1 S0 C2A F02P 60.6(14) . . . . ?
O1 S0 C2A F02R -175.2(11) . . . . ?
O1 S0 C2A F14A -54.4(15) . . . . ?
O02N S0 C2A F02P -179.3(13) . . . . ?
O02N S0 C2A F02R -55.1(12) . . . . ?
O02N S0 C2A F14A 65.7(15) . . . . ?
O6A S0 C2A F02P -66.0(17) . . . . ?
O6A S0 C2A F02R 58.1(15) . . . . ?
O6A S0 C2A F14A 179.0(18) . . . . ?
